data_4026129
loop_
_publ_author_name
'Yasuhiro Morisaki'
'Hiroaki Imoto'
'Koji Hirano'
'Tamio Hayashi'
'Yoshiki Chujo'

_publ_section_title
;
 Synthesis of Enantiomerically Pure P-Stereogenic Diphosphacrowns and
 Their Palladium Complexes
;
_journal_name_full 'Journal of Organic Chemistry'
_journal_page_first 1795
_journal_page_last 1803
_journal_paper_doi 10.1021/jo1024442
_journal_volume 76
_journal_year 2011
_chemical_formula_sum 'C22 H36 B2 O3 P2'
_chemical_formula_weight 432.07
_chemical_name_systematic
; 
 ? 
;
_space_group_IT_number 19
_symmetry_cell_setting orthorhombic
_symmetry_space_group_name_Hall 'P 2ac 2ab'
_symmetry_space_group_name_H-M 'P 21 21 21'
_atom_sites_solution_hydrogens geom
_atom_sites_solution_primary direct
_atom_sites_solution_secondary difmap
_audit_creation_method SHELXL-97
_cell_angle_alpha 90.00
_cell_angle_beta 90.00
_cell_angle_gamma 90.00
_cell_formula_units_Z 4
_cell_length_a 7.0876(4)
_cell_length_b 16.0787(9)
_cell_length_c 21.6431(12)
_cell_measurement_temperature 113(2)
_cell_volume 2466.4(2)
_computing_structure_refinement 'SHELXL-97 (Sheldrick, 1997)'
_computing_structure_solution 'SHELXS-97 (Sheldrick, 1990)'
_diffrn_ambient_temperature 113(2)
_diffrn_measured_fraction_theta_full 0.996
_diffrn_measured_fraction_theta_max 0.996
_diffrn_radiation_monochromator graphite
_diffrn_radiation_source 'fine-focus sealed tube'
_diffrn_radiation_type MoK\a
_diffrn_radiation_wavelength 0.71075
_diffrn_reflns_av_R_equivalents 0.0826
_diffrn_reflns_av_sigmaI/netI 0.0771
_diffrn_reflns_limit_h_max 9
_diffrn_reflns_limit_h_min -9
_diffrn_reflns_limit_k_max 20
_diffrn_reflns_limit_k_min -20
_diffrn_reflns_limit_l_max 26
_diffrn_reflns_limit_l_min -28
_diffrn_reflns_number 23871
_diffrn_reflns_theta_full 27.47
_diffrn_reflns_theta_max 27.47
_diffrn_reflns_theta_min 3.02
_exptl_absorpt_coefficient_mu 0.196
_exptl_absorpt_correction_T_max 0.9807
_exptl_absorpt_correction_T_min 0.9436
_exptl_crystal_density_diffrn 1.164
_exptl_crystal_F_000 928
_exptl_crystal_size_max 0.30
_exptl_crystal_size_mid 0.30
_exptl_crystal_size_min 0.10
_refine_diff_density_max 0.467
_refine_diff_density_min -0.887
_refine_diff_density_rms 0.109
_refine_ls_abs_structure_details 'Flack H D (1983), Acta Cryst. A39, 876-881'
_refine_ls_abs_structure_Flack -0.18(19)
_refine_ls_extinction_method none
_refine_ls_goodness_of_fit_ref 1.206
_refine_ls_hydrogen_treatment mixed
_refine_ls_matrix_type full
_refine_ls_number_parameters 264
_refine_ls_number_reflns 5628
_refine_ls_number_restraints 0
_refine_ls_restrained_S_all 1.206
_refine_ls_R_factor_all 0.1212
_refine_ls_R_factor_gt 0.0662
_refine_ls_shift/su_max 0.001
_refine_ls_shift/su_mean 0.000
_refine_ls_structure_factor_coef Fsqd
_refine_ls_weighting_details 'calc w=1/[\s^2^(Fo^2^)+(0.1005P)^2^+1.9000P] where P=(Fo^2^+2Fc^2^)/3'
_refine_ls_weighting_scheme calc
_refine_ls_wR_factor_gt 0.1563
_refine_ls_wR_factor_ref 0.2329
_reflns_number_gt 3512
_reflns_number_total 5628
_reflns_threshold_expression >2sigma(I)
_cod_data_source_file jo1024442_si_002.cif
_cod_data_source_block 15
_cod_database_code 4026129

loop_
_symmetry_equiv_pos_as_xyz
'x, y, z'
'-x+1/2, -y, z+1/2'
'x+1/2, -y+1/2, -z'
'-x, y+1/2, -z+1/2'

loop_
_atom_site_label
_atom_site_type_symbol
_atom_site_fract_x
_atom_site_fract_y
_atom_site_fract_z
_atom_site_U_iso_or_equiv
_atom_site_adp_type
_atom_site_occupancy
_atom_site_symmetry_multiplicity
_atom_site_calc_flag
_atom_site_refinement_flags
P1 P -0.00511(18) 0.04262(8) 0.93959(6) 0.0338(3) Uani 1 1 d .
C1 C 0.0321(7) -0.0368(3) 0.8811(2) 0.0368(11) Uani 1 1 d .
H1 H -0.0376 -0.0876 0.8930 0.044 Uiso 1 1 calc R
H2 H -0.0202 -0.0170 0.8413 0.044 Uiso 1 1 calc R
C2 C 0.2395(6) -0.0584(3) 0.8722(2) 0.0352(11) Uani 1 1 d .
H3 H 0.3013 -0.0588 0.9133 0.042 Uiso 1 1 calc R
H4 H 0.2993 -0.0138 0.8475 0.042 Uiso 1 1 calc R
P2 P 0.28637(18) -0.15810(8) 0.83441(6) 0.0328(3) Uani 1 1 d .
C3 C 0.1466(8) -0.1619(4) 0.7635(2) 0.0411(12) Uani 1 1 d .
H5 H 0.1379 -0.2205 0.7497 0.049 Uiso 1 1 calc R
H6 H 0.0170 -0.1427 0.7730 0.049 Uiso 1 1 calc R
C4 C 0.2227(9) -0.1106(4) 0.7111(2) 0.0458(13) Uani 1 1 d .
H7 H 0.3542 -0.1274 0.7019 0.055 Uiso 1 1 calc R
H8 H 0.1457 -0.1198 0.6735 0.055 Uiso 1 1 calc R
O1 O 0.2173(5) -0.0248(2) 0.72797(16) 0.0434(9) Uani 1 1 d .
C5 C 0.1535(8) 0.0293(4) 0.6798(2) 0.0469(14) Uani 1 1 d .
H9 H 0.2098 0.0116 0.6401 0.056 Uiso 1 1 calc R
H10 H 0.1965 0.0867 0.6885 0.056 Uiso 1 1 calc R
C6 C -0.0600(7) 0.0282(4) 0.6744(2) 0.0439(13) Uani 1 1 d .
H11 H -0.1000 0.0569 0.6361 0.053 Uiso 1 1 calc R
H12 H -0.1064 -0.0299 0.6729 0.053 Uiso 1 1 calc R
O2 O -0.1351(5) 0.0694(2) 0.72673(17) 0.0441(9) Uani 1 1 d .
C7 C -0.3361(7) 0.0658(4) 0.7294(3) 0.0478(14) Uani 1 1 d .
H13 H -0.3784 0.0071 0.7295 0.057 Uiso 1 1 calc R
H14 H -0.3910 0.0937 0.6928 0.057 Uiso 1 1 calc R
C8 C -0.4001(8) 0.1081(4) 0.7870(3) 0.0450(14) Uani 1 1 d .
H15 H -0.3547 0.1664 0.7875 0.054 Uiso 1 1 calc R
H16 H -0.5396 0.1087 0.7889 0.054 Uiso 1 1 calc R
O3 O -0.3253(5) 0.0638(2) 0.83877(16) 0.0359(8) Uani 1 1 d .
C9 C -0.3596(8) 0.1037(3) 0.8958(3) 0.0421(13) Uani 1 1 d .
H17 H -0.4969 0.1067 0.9038 0.051 Uiso 1 1 calc R
H18 H -0.3086 0.1611 0.8950 0.051 Uiso 1 1 calc R
C10 C -0.2636(7) 0.0537(3) 0.9453(2) 0.0357(11) Uani 1 1 d .
H19 H -0.3197 -0.0026 0.9454 0.043 Uiso 1 1 calc R
H20 H -0.2932 0.0796 0.9857 0.043 Uiso 1 1 calc R
B1 B 0.1047(11) 0.0145(5) 1.0177(3) 0.0513(17) Uani 1 1 d .
H21 H 0.2419 0.0215 1.0156 0.077 Uiso 1 1 calc R
H22 H 0.0751 -0.0435 1.0278 0.077 Uiso 1 1 calc R
H23 H 0.0533 0.0510 1.0498 0.077 Uiso 1 1 calc R
B2 B 0.5520(8) -0.1751(4) 0.8236(3) 0.0408(14) Uani 1 1 d .
H24 H 0.6167 -0.1667 0.8631 0.061 Uiso 1 1 calc R
H25 H 0.6005 -0.1353 0.7932 0.061 Uiso 1 1 calc R
H26 H 0.5747 -0.2319 0.8090 0.061 Uiso 1 1 calc R
C11 C 0.1792(7) -0.2351(3) 0.8843(2) 0.0352(11) Uani 1 1 d .
C12 C -0.0127(7) -0.2543(3) 0.8815(2) 0.0356(11) Uani 1 1 d .
H27 H -0.0899 -0.2286 0.8511 0.043 Uiso 1 1 calc R
C13 C -0.0917(8) -0.3104(3) 0.9227(2) 0.0415(13) Uani 1 1 d .
H28 H -0.2225 -0.3229 0.9205 0.050 Uiso 1 1 calc R
C14 C 0.0212(9) -0.3482(3) 0.9671(2) 0.0432(13) Uani 1 1 d .
H29 H -0.0324 -0.3863 0.9957 0.052 Uiso 1 1 calc R
C15 C 0.2108(8) -0.3302(3) 0.9695(2) 0.0409(12) Uani 1 1 d .
H30 H 0.2880 -0.3561 0.9997 0.049 Uiso 1 1 calc R
C16 C 0.2898(8) -0.2747(3) 0.9282(2) 0.0362(11) Uani 1 1 d .
H31 H 0.4214 -0.2636 0.9299 0.043 Uiso 1 1 calc R
C17 C 0.0913(7) 0.1378(3) 0.9092(3) 0.0400(12) Uani 1 1 d .
C18 C 0.0921(7) 0.1563(3) 0.8460(3) 0.0404(13) Uani 1 1 d .
H32 H 0.0312 0.1202 0.8176 0.048 Uiso 1 1 calc R
C19 C 0.1823(8) 0.2280(4) 0.8248(3) 0.0548(16) Uani 1 1 d .
H33 H 0.1863 0.2393 0.7817 0.066 Uiso 1 1 calc R
C20 C 0.2670(9) 0.2833(4) 0.8662(4) 0.066(2) Uani 1 1 d .
H34 H 0.3269 0.3324 0.8516 0.079 Uiso 1 1 calc R
C21 C 0.2623(9) 0.2656(3) 0.9286(4) 0.0611(18) Uani 1 1 d .
H35 H 0.3185 0.3034 0.9569 0.073 Uiso 1 1 calc R
C22 C 0.1782(8) 0.1946(3) 0.9508(3) 0.0465(14) Uani 1 1 d .
H36 H 0.1781 0.1835 0.9940 0.056 Uiso 1 1 calc R

loop_
_atom_site_aniso_label
_atom_site_aniso_U_11
_atom_site_aniso_U_22
_atom_site_aniso_U_33
_atom_site_aniso_U_23
_atom_site_aniso_U_13
_atom_site_aniso_U_12
P1 0.0319(6) 0.0283(6) 0.0411(7) -0.0006(5) 0.0025(6) 0.0005(6)
C1 0.035(3) 0.027(2) 0.048(3) -0.001(2) 0.002(2) 0.004(2)
C2 0.027(2) 0.037(3) 0.041(3) 0.001(2) 0.000(2) 0.002(2)
P2 0.0285(6) 0.0306(6) 0.0392(7) -0.0017(6) -0.0006(6) 0.0040(5)
C3 0.038(3) 0.041(3) 0.044(3) -0.002(3) 0.004(2) 0.005(2)
C4 0.042(3) 0.057(3) 0.039(3) -0.004(3) 0.002(3) 0.006(3)
O1 0.044(2) 0.049(2) 0.0375(19) 0.0064(17) -0.0081(17) 0.0031(18)
C5 0.043(3) 0.063(4) 0.035(3) 0.018(3) -0.004(2) 0.002(3)
C6 0.038(3) 0.057(3) 0.037(3) 0.008(3) -0.009(2) 0.000(3)
O2 0.0286(17) 0.058(2) 0.046(2) 0.0039(19) 0.0005(16) -0.0023(17)
C7 0.031(3) 0.059(4) 0.054(3) 0.017(3) 0.000(2) 0.003(3)
C8 0.036(3) 0.045(3) 0.055(3) 0.019(3) -0.001(3) 0.001(3)
O3 0.0351(18) 0.0322(17) 0.0403(19) 0.0056(15) -0.0019(15) 0.0060(15)
C9 0.038(3) 0.035(3) 0.053(3) 0.000(3) 0.001(3) 0.001(2)
C10 0.033(2) 0.032(2) 0.042(3) -0.001(2) 0.006(2) 0.000(2)
B1 0.049(4) 0.051(4) 0.054(4) -0.008(3) -0.002(3) 0.003(3)
B2 0.034(3) 0.041(3) 0.047(4) -0.006(3) 0.010(3) 0.002(3)
C11 0.029(2) 0.028(2) 0.048(3) -0.010(2) -0.007(2) 0.006(2)
C12 0.034(2) 0.029(2) 0.043(3) -0.003(2) 0.001(2) -0.003(2)
C13 0.038(3) 0.036(3) 0.051(3) -0.001(2) 0.004(3) -0.003(2)
C14 0.055(3) 0.033(3) 0.042(3) 0.000(2) 0.007(3) -0.004(3)
C15 0.045(3) 0.034(3) 0.044(3) 0.008(2) -0.005(3) 0.004(3)
C16 0.035(2) 0.033(2) 0.040(3) 0.002(2) -0.005(2) 0.003(2)
C17 0.033(3) 0.033(3) 0.053(3) -0.001(2) 0.002(2) 0.004(2)
C18 0.028(2) 0.031(3) 0.062(4) 0.016(3) 0.004(2) 0.003(2)
C19 0.038(3) 0.049(3) 0.077(4) 0.023(3) 0.013(3) 0.012(3)
C20 0.044(3) 0.030(3) 0.124(6) 0.018(4) 0.011(4) 0.001(3)
C21 0.044(3) 0.028(3) 0.111(6) -0.008(3) 0.014(4) 0.001(3)
C22 0.039(3) 0.039(3) 0.062(4) -0.018(3) 0.005(3) 0.000(2)

loop_
_atom_type_symbol
_atom_type_description
_atom_type_scat_dispersion_real
_atom_type_scat_dispersion_imag
_atom_type_scat_source
C C 0.0033 0.0016 'International Tables Vol C Tables 4.2.6.8 and 6.1.1.4'
H H 0.0000 0.0000 'International Tables Vol C Tables 4.2.6.8 and 6.1.1.4'
B B 0.0013 0.0007 'International Tables Vol C Tables 4.2.6.8 and 6.1.1.4'
O O 0.0106 0.0060 'International Tables Vol C Tables 4.2.6.8 and 6.1.1.4'
P P 0.1023 0.0942 'International Tables Vol C Tables 4.2.6.8 and 6.1.1.4'

loop_
_geom_angle_atom_site_label_1
_geom_angle_atom_site_label_2
_geom_angle_atom_site_label_3
_geom_angle
C17 P1 C1 106.7(2)
C17 P1 C10 108.6(2)
C1 P1 C10 105.0(2)
C17 P1 B1 111.6(3)
C1 P1 B1 113.0(3)
C10 P1 B1 111.5(3)
C2 C1 P1 112.8(4)
C1 C2 P2 115.6(3)
C11 P2 C3 104.5(2)
C11 P2 C2 104.8(2)
C3 P2 C2 107.9(2)
C11 P2 B2 112.8(3)
C3 P2 B2 115.2(3)
C2 P2 B2 110.9(2)
C4 C3 P2 114.9(4)
O1 C4 C3 109.1(4)
C4 O1 C5 114.1(4)
O1 C5 C6 111.3(5)
O2 C6 C5 107.9(5)
C6 O2 C7 112.9(4)
O2 C7 C8 108.6(5)
O3 C8 C7 108.3(4)
C9 O3 C8 113.2(4)
O3 C9 C10 107.6(4)
C9 C10 P1 117.0(4)
C16 C11 C12 118.7(5)
C16 C11 P2 119.0(4)
C12 C11 P2 122.3(4)
C13 C12 C11 120.6(5)
C12 C13 C14 119.8(5)
C15 C14 C13 119.7(5)
C14 C15 C16 120.5(5)
C15 C16 C11 120.6(5)
C18 C17 C22 118.6(5)
C18 C17 P1 122.6(4)
C22 C17 P1 118.6(4)
C19 C18 C17 120.0(6)
C18 C19 C20 120.7(6)
C21 C20 C19 119.0(6)
C22 C21 C20 121.6(6)
C21 C22 C17 120.0(6)

loop_
_geom_bond_atom_site_label_1
_geom_bond_atom_site_label_2
_geom_bond_distance
P1 C17 1.800(6)
P1 C1 1.817(5)
P1 C10 1.845(5)
P1 B1 1.916(7)
C1 C2 1.523(6)
C2 P2 1.830(5)
P2 C11 1.811(5)
P2 C3 1.828(6)
P2 B2 1.917(6)
C3 C4 1.503(7)
C4 O1 1.428(7)
O1 C5 1.431(6)
C5 C6 1.518(7)
C6 O2 1.416(7)
O2 C7 1.427(6)
C7 C8 1.491(8)
C8 O3 1.430(6)
O3 C9 1.412(6)
C9 C10 1.503(7)
C11 C16 1.387(7)
C11 C12 1.396(7)
C12 C13 1.386(7)
C13 C14 1.391(8)
C14 C15 1.376(8)
C15 C16 1.381(7)
C17 C18 1.401(8)
C17 C22 1.423(7)
C18 C19 1.395(7)
C19 C20 1.399(10)
C20 C21 1.381(10)
C21 C22 1.375(8)
